data_1554294
loop_
_publ_author_name
'Alajarin, Mateo'
'Ba\~non, Daniel'
'Egea, Adrian'
'Mar\'in-Luna, Marta'
'Orenes, Raul-Angel'
'Vidal, Angel'

_publ_section_title
;
 Accessing polysubstituted oxazolidines, pyrrolidines and imidazolidines
 by regioselective [3 + 2] annulations of ketenimines with donor--acceptor
 oxiranes and aziridines
;
_journal_issue 13
_journal_name_full 'Organic Chemistry Frontiers'
_journal_page_first 2020
_journal_paper_doi 10.1039/C8QO00255J
_journal_volume 5
_journal_year 2018
_chemical_formula_sum 'C36 H36 N2 O4'
_chemical_formula_weight 560.67
_space_group_IT_number 14
_space_group_name_Hall '-P 2ybc'
_space_group_name_H-M_alt 'P 1 21/c 1'
_symmetry_cell_setting monoclinic
_symmetry_space_group_name_H-M 'P 1 21/c 1'
_atom_sites_solution_hydrogens geom
_atom_sites_solution_primary direct
_atom_sites_solution_secondary difmap
_audit_creation_method SHELXL-97
_audit_update_record
;
2018-02-09 deposited with the CCDC.
2018-05-09 downloaded from the CCDC.
;
_cell_angle_alpha 90.00
_cell_angle_beta 91.3970(10)
_cell_angle_gamma 90.00
_cell_formula_units_Z 4
_cell_length_a 10.9629(5)
_cell_length_b 9.8209(4)
_cell_length_c 27.4846(12)
_cell_measurement_reflns_used 9996
_cell_measurement_temperature 100(2)
_cell_measurement_theta_max 72.19
_cell_measurement_theta_min 3.22
_cell_volume 2958.3(2)
_computing_cell_refinement 'SAINT V8.27B (Bruker AXS Inc., 2011)'
_computing_data_collection 'APEX 2013.2 (Bruker AXS Inc.)'
_computing_data_reduction 'SAINT V8.27B (Bruker AXS Inc., 2011)'
_computing_molecular_graphics 'Bruker SHELXTL'
_computing_publication_material 'Bruker SHELXTL'
_computing_structure_refinement 'SHELXL-97 (Sheldrick, 2008)'
_computing_structure_solution 'SHELXS-97 (Sheldrick, 2008)'
_diffrn_ambient_temperature 100(2)
_diffrn_detector_area_resol_mean 10.4167
_diffrn_measured_fraction_theta_full 0.998
_diffrn_measured_fraction_theta_max 0.998
_diffrn_measurement_device_type 'Bruker D8 QUEST'
_diffrn_measurement_method 'omega + phi scans'
_diffrn_radiation_monochromator multilayer
_diffrn_radiation_source 'high brilliance microfocus sealed tube'
_diffrn_radiation_type CuK\a
_diffrn_radiation_wavelength 1.54178
_diffrn_reflns_av_R_equivalents 0.0280
_diffrn_reflns_av_sigmaI/netI 0.0149
_diffrn_reflns_limit_h_max 13
_diffrn_reflns_limit_h_min -13
_diffrn_reflns_limit_k_max 12
_diffrn_reflns_limit_k_min -12
_diffrn_reflns_limit_l_max 33
_diffrn_reflns_limit_l_min -33
_diffrn_reflns_number 49584
_diffrn_reflns_theta_full 72.25
_diffrn_reflns_theta_max 72.25
_diffrn_reflns_theta_min 3.22
_exptl_absorpt_coefficient_mu 0.652
_exptl_absorpt_correction_T_max 0.9085
_exptl_absorpt_correction_T_min 0.8136
_exptl_absorpt_correction_type multi-scan
_exptl_absorpt_process_details SADABS
_exptl_crystal_colour colourless
_exptl_crystal_density_diffrn 1.259
_exptl_crystal_density_method 'not measured'
_exptl_crystal_description block
_exptl_crystal_F_000 1192
_exptl_crystal_size_max 0.33
_exptl_crystal_size_mid 0.16
_exptl_crystal_size_min 0.15
_refine_diff_density_max 0.234
_refine_diff_density_min -0.222
_refine_diff_density_rms 0.043
_refine_ls_extinction_method none
_refine_ls_goodness_of_fit_ref 1.017
_refine_ls_hydrogen_treatment Riding
_refine_ls_matrix_type full
_refine_ls_number_parameters 383
_refine_ls_number_reflns 5834
_refine_ls_number_restraints 0
_refine_ls_restrained_S_all 1.017
_refine_ls_R_factor_all 0.0398
_refine_ls_R_factor_gt 0.0366
_refine_ls_shift/su_max 0.001
_refine_ls_shift/su_mean 0.000
_refine_ls_structure_factor_coef Fsqd
_refine_ls_weighting_details 'calc w=1/[\s^2^(Fo^2^)+(0.0521P)^2^+1.1158P] where P=(Fo^2^+2Fc^2^)/3'
_refine_ls_weighting_scheme calc
_refine_ls_wR_factor_gt 0.0937
_refine_ls_wR_factor_ref 0.0965
_reflns_number_gt 5375
_reflns_number_total 5834
_reflns_threshold_expression >2sigma(I)
_cod_data_source_file c8qo00255j2.cif
_cod_data_source_block aeh165_0msp
_cod_depositor_comments
;
The following automatic conversions were performed:

data item '_symmetry_cell_setting' value 'Monoclinic' was changed to
'monoclinic' in accordance with the
/home/saulius/struct/COD-crude-data/automatic-downloads/DataCite-retrospective/RSC/depositions/lib/dictionaries/cif_core.dic
dictionary named 'cif_core.dic' version 2.4.2 last updated on
2011-04-26.

Automatic conversion script
Id: cif_fix_values 6909 2019-04-08 15:41:33Z antanas 
;
_cod_original_sg_symbol_H-M 'P 21/c'
_cod_database_code 1554294

loop_
_symmetry_equiv_pos_as_xyz
'x, y, z'
'-x, y+1/2, -z+1/2'
'-x, -y, -z'
'x, -y-1/2, z-1/2'

loop_
_atom_site_label
_atom_site_type_symbol
_atom_site_fract_x
_atom_site_fract_y
_atom_site_fract_z
_atom_site_U_iso_or_equiv
_atom_site_adp_type
_atom_site_occupancy
_atom_site_symmetry_multiplicity
_atom_site_calc_flag
_atom_site_refinement_flags
N1 N 0.63771(8) 0.39553(9) 0.09081(3) 0.01794(19) Uani 1 1 d .
N2 N 0.83562(8) 0.33639(9) 0.10623(3) 0.01724(19) Uani 1 1 d .
O1 O 0.62100(8) 0.10348(9) 0.06652(3) 0.02731(19) Uani 1 1 d .
O2 O 0.48017(7) 0.11354(8) 0.12467(3) 0.02041(17) Uani 1 1 d .
O3 O 0.73217(9) 0.59602(10) 0.15543(3) 0.0358(2) Uani 1 1 d .
O4 O 0.87608(8) 0.64538(9) 0.10061(4) 0.0316(2) Uani 1 1 d .
C1 C 0.76667(9) 0.26351(11) 0.13991(4) 0.0167(2) Uani 1 1 d .
C2 C 0.63243(9) 0.28543(11) 0.12599(4) 0.0166(2) Uani 1 1 d .
H2 H 0.5844 0.3125 0.1549 0.020 Uiso 1 1 calc R
C3 C 0.76086(9) 0.44601(11) 0.08653(4) 0.0168(2) Uani 1 1 d .
H3 H 0.7803 0.4648 0.0518 0.020 Uiso 1 1 calc R
C4 C 0.57864(10) 0.15727(11) 0.10157(4) 0.0179(2) Uani 1 1 d .
C5 C 0.43119(11) -0.01712(12) 0.10834(4) 0.0252(2) Uani 1 1 d .
H5A H 0.4942 -0.0889 0.1116 0.030 Uiso 1 1 calc R
H5B H 0.4038 -0.0117 0.0738 0.030 Uiso 1 1 calc R
C6 C 0.32514(12) -0.04874(15) 0.14023(5) 0.0333(3) Uani 1 1 d .
H6A H 0.3518 -0.0440 0.1745 0.050 Uiso 1 1 calc R
H6B H 0.2947 -0.1405 0.1329 0.050 Uiso 1 1 calc R
H6C H 0.2599 0.0177 0.1341 0.050 Uiso 1 1 calc R
C7 C 0.78464(10) 0.57247(11) 0.11873(4) 0.0219(2) Uani 1 1 d .
C8 C 0.92357(14) 0.75819(14) 0.12998(7) 0.0484(4) Uani 1 1 d .
H8A H 0.8615 0.7866 0.1535 0.058 Uiso 1 1 calc R
H8B H 0.9406 0.8367 0.1086 0.058 Uiso 1 1 calc R
C9 C 1.03717(12) 0.71799(15) 0.15677(5) 0.0352(3) Uani 1 1 d .
H9A H 1.0185 0.6470 0.1805 0.053 Uiso 1 1 calc R
H9B H 1.0716 0.7974 0.1738 0.053 Uiso 1 1 calc R
H9C H 1.0964 0.6830 0.1337 0.053 Uiso 1 1 calc R
C10 C 0.80982(10) 0.19446(11) 0.17901(4) 0.0184(2) Uani 1 1 d .
C11 C 0.53720(9) 0.47839(11) 0.07941(4) 0.0170(2) Uani 1 1 d .
C12 C 0.42014(10) 0.44543(11) 0.09463(4) 0.0193(2) Uani 1 1 d .
H12 H 0.4081 0.3677 0.1145 0.023 Uiso 1 1 calc R
C13 C 0.32112(10) 0.52644(12) 0.08066(4) 0.0209(2) Uani 1 1 d .
H13 H 0.2422 0.5030 0.0915 0.025 Uiso 1 1 calc R
C14 C 0.33425(10) 0.64083(11) 0.05131(4) 0.0202(2) Uani 1 1 d .
C15 C 0.45167(10) 0.67302(11) 0.03671(4) 0.0210(2) Uani 1 1 d .
H15 H 0.4634 0.7508 0.0168 0.025 Uiso 1 1 calc R
C16 C 0.55164(10) 0.59459(11) 0.05049(4) 0.0197(2) Uani 1 1 d .
H16 H 0.6307 0.6197 0.0403 0.024 Uiso 1 1 calc R
C17 C 0.22624(11) 0.72644(13) 0.03511(4) 0.0258(3) Uani 1 1 d .
H17A H 0.1525 0.6700 0.0342 0.039 Uiso 1 1 calc R
H17B H 0.2403 0.7631 0.0026 0.039 Uiso 1 1 calc R
H17C H 0.2158 0.8017 0.0580 0.039 Uiso 1 1 calc R
C21 C 0.93402(9) 0.28223(11) 0.07985(4) 0.0160(2) Uani 1 1 d .
C22 C 1.00958(10) 0.36967(11) 0.05449(4) 0.0193(2) Uani 1 1 d .
H22 H 0.9967 0.4653 0.0558 0.023 Uiso 1 1 calc R
C23 C 1.10385(10) 0.31704(12) 0.02726(4) 0.0209(2) Uani 1 1 d .
H23 H 1.1536 0.3778 0.0096 0.025 Uiso 1 1 calc R
C24 C 1.12736(10) 0.17820(12) 0.02518(4) 0.0205(2) Uani 1 1 d .
C25 C 1.05165(10) 0.09288(11) 0.05130(4) 0.0221(2) Uani 1 1 d .
H25 H 1.0658 -0.0025 0.0507 0.027 Uiso 1 1 calc R
C26 C 0.95614(10) 0.14296(11) 0.07827(4) 0.0198(2) Uani 1 1 d .
H26 H 0.9059 0.0821 0.0957 0.024 Uiso 1 1 calc R
C27 C 1.23195(11) 0.12347(13) -0.00375(5) 0.0287(3) Uani 1 1 d .
H27A H 1.2279 0.1615 -0.0367 0.043 Uiso 1 1 calc R
H27B H 1.2264 0.0240 -0.0055 0.043 Uiso 1 1 calc R
H27C H 1.3094 0.1494 0.0122 0.043 Uiso 1 1 calc R
C31 C 0.94063(10) 0.19011(12) 0.19483(4) 0.0193(2) Uani 1 1 d .
C32 C 1.01839(11) 0.30197(12) 0.18972(4) 0.0240(2) Uani 1 1 d .
H32 H 0.9883 0.3829 0.1748 0.029 Uiso 1 1 calc R
C33 C 1.13933(11) 0.29605(13) 0.20623(4) 0.0283(3) Uani 1 1 d .
H33 H 1.1909 0.3729 0.2026 0.034 Uiso 1 1 calc R
C34 C 1.18488(11) 0.17844(14) 0.22792(4) 0.0287(3) Uani 1 1 d .
H34 H 1.2675 0.1745 0.2391 0.034 Uiso 1 1 calc R
C35 C 1.10937(11) 0.06703(13) 0.23312(4) 0.0273(3) Uani 1 1 d .
H35 H 1.1404 -0.0138 0.2478 0.033 Uiso 1 1 calc R
C36 C 0.98792(10) 0.07258(12) 0.21696(4) 0.0231(2) Uani 1 1 d .
H36 H 0.9367 -0.0044 0.2210 0.028 Uiso 1 1 calc R
C41 C 0.72219(10) 0.11445(12) 0.20850(4) 0.0221(2) Uani 1 1 d .
C42 C 0.67822(11) -0.01072(13) 0.19227(5) 0.0290(3) Uani 1 1 d .
H42 H 0.7044 -0.0460 0.1621 0.035 Uiso 1 1 calc R
C43 C 0.59671(13) -0.08481(17) 0.21957(6) 0.0441(4) Uani 1 1 d .
H43 H 0.5677 -0.1705 0.2081 0.053 Uiso 1 1 calc R
C44 C 0.55772(13) -0.0341(2) 0.26332(6) 0.0542(5) Uani 1 1 d .
H44 H 0.5004 -0.0838 0.2817 0.065 Uiso 1 1 calc R
C45 C 0.60231(14) 0.0894(2) 0.28045(6) 0.0502(5) Uani 1 1 d .
H45 H 0.5762 0.1236 0.3108 0.060 Uiso 1 1 calc R
C46 C 0.68488(12) 0.16354(15) 0.25354(5) 0.0335(3) Uani 1 1 d .
H46 H 0.7160 0.2475 0.2657 0.040 Uiso 1 1 calc R

loop_
_atom_site_aniso_label
_atom_site_aniso_U_11
_atom_site_aniso_U_22
_atom_site_aniso_U_33
_atom_site_aniso_U_23
_atom_site_aniso_U_13
_atom_site_aniso_U_12
N1 0.0162(4) 0.0169(4) 0.0207(4) 0.0044(4) 0.0009(3) 0.0011(3)
N2 0.0177(4) 0.0164(4) 0.0176(4) 0.0037(3) 0.0009(3) 0.0021(3)
O1 0.0315(4) 0.0261(4) 0.0247(4) -0.0063(3) 0.0087(3) -0.0028(3)
O2 0.0202(4) 0.0199(4) 0.0212(4) -0.0005(3) 0.0029(3) -0.0028(3)
O3 0.0412(5) 0.0383(5) 0.0277(5) -0.0127(4) -0.0016(4) 0.0045(4)
O4 0.0291(4) 0.0169(4) 0.0486(6) -0.0033(4) -0.0036(4) -0.0044(3)
C1 0.0180(5) 0.0159(5) 0.0163(5) -0.0011(4) 0.0017(4) 0.0008(4)
C2 0.0182(5) 0.0168(5) 0.0150(5) 0.0022(4) 0.0015(4) 0.0025(4)
C3 0.0169(5) 0.0158(5) 0.0177(5) 0.0019(4) -0.0006(4) 0.0013(4)
C4 0.0185(5) 0.0187(5) 0.0165(5) 0.0034(4) 0.0012(4) 0.0019(4)
C5 0.0282(6) 0.0233(6) 0.0241(6) -0.0009(5) -0.0015(5) -0.0073(5)
C6 0.0312(6) 0.0383(7) 0.0305(7) 0.0006(6) 0.0002(5) -0.0144(6)
C7 0.0222(5) 0.0181(5) 0.0252(6) 0.0000(4) -0.0067(4) 0.0039(4)
C8 0.0385(8) 0.0194(6) 0.0866(12) -0.0165(7) -0.0140(8) -0.0030(6)
C9 0.0364(7) 0.0349(7) 0.0341(7) -0.0074(6) 0.0013(6) -0.0080(6)
C10 0.0206(5) 0.0182(5) 0.0163(5) -0.0003(4) 0.0010(4) 0.0028(4)
C11 0.0186(5) 0.0169(5) 0.0152(5) -0.0024(4) -0.0021(4) 0.0024(4)
C12 0.0209(5) 0.0190(5) 0.0181(5) 0.0005(4) -0.0003(4) 0.0009(4)
C13 0.0181(5) 0.0236(6) 0.0208(5) -0.0031(4) -0.0013(4) 0.0012(4)
C14 0.0218(5) 0.0206(5) 0.0178(5) -0.0043(4) -0.0047(4) 0.0045(4)
C15 0.0264(6) 0.0176(5) 0.0189(5) 0.0007(4) -0.0022(4) 0.0024(4)
C16 0.0199(5) 0.0192(5) 0.0201(5) -0.0001(4) 0.0004(4) 0.0006(4)
C17 0.0251(6) 0.0263(6) 0.0258(6) -0.0016(5) -0.0061(5) 0.0071(5)
C21 0.0149(5) 0.0191(5) 0.0139(5) -0.0003(4) -0.0026(4) 0.0006(4)
C22 0.0196(5) 0.0157(5) 0.0226(5) 0.0010(4) -0.0009(4) -0.0005(4)
C23 0.0180(5) 0.0217(6) 0.0229(5) 0.0039(4) 0.0020(4) -0.0024(4)
C24 0.0190(5) 0.0234(6) 0.0189(5) 0.0008(4) 0.0004(4) 0.0022(4)
C25 0.0266(6) 0.0167(5) 0.0231(6) 0.0012(4) 0.0024(4) 0.0036(4)
C26 0.0220(5) 0.0180(5) 0.0196(5) 0.0031(4) 0.0023(4) -0.0017(4)
C27 0.0280(6) 0.0272(6) 0.0313(6) 0.0044(5) 0.0098(5) 0.0061(5)
C31 0.0218(5) 0.0230(5) 0.0131(5) -0.0021(4) 0.0000(4) 0.0034(4)
C32 0.0284(6) 0.0223(6) 0.0209(5) -0.0016(4) -0.0050(4) 0.0007(5)
C33 0.0273(6) 0.0302(6) 0.0271(6) -0.0054(5) -0.0057(5) -0.0043(5)
C34 0.0227(6) 0.0367(7) 0.0265(6) -0.0072(5) -0.0059(5) 0.0045(5)
C35 0.0267(6) 0.0294(6) 0.0256(6) 0.0003(5) -0.0033(5) 0.0089(5)
C36 0.0237(5) 0.0244(6) 0.0212(5) 0.0013(5) -0.0004(4) 0.0033(4)
C41 0.0194(5) 0.0261(6) 0.0207(5) 0.0093(4) 0.0002(4) 0.0063(4)
C42 0.0248(6) 0.0305(6) 0.0312(6) 0.0119(5) -0.0060(5) -0.0008(5)
C43 0.0314(7) 0.0491(9) 0.0510(9) 0.0319(7) -0.0138(6) -0.0123(6)
C44 0.0291(7) 0.0800(13) 0.0535(10) 0.0470(10) 0.0033(7) -0.0051(8)
C45 0.0420(8) 0.0774(12) 0.0319(7) 0.0274(8) 0.0165(6) 0.0221(8)
C46 0.0369(7) 0.0404(7) 0.0234(6) 0.0105(5) 0.0074(5) 0.0132(6)

loop_
_atom_type_symbol
_atom_type_description
_atom_type_scat_dispersion_real
_atom_type_scat_dispersion_imag
_atom_type_scat_source
C C 0.0181 0.0091 'International Tables Vol C Tables 4.2.6.8 and 6.1.1.4'
H H 0.0000 0.0000 'International Tables Vol C Tables 4.2.6.8 and 6.1.1.4'
N N 0.0311 0.0180 'International Tables Vol C Tables 4.2.6.8 and 6.1.1.4'
O O 0.0492 0.0322 'International Tables Vol C Tables 4.2.6.8 and 6.1.1.4'

loop_
_geom_angle_atom_site_label_1
_geom_angle_atom_site_label_2
_geom_angle_atom_site_label_3
_geom_angle
C11 N1 C3 120.94(9)
C11 N1 C2 122.55(9)
C3 N1 C2 111.22(8)
C1 N2 C21 125.03(9)
C1 N2 C3 108.42(8)
C21 N2 C3 121.18(8)
C4 O2 C5 115.62(9)
C7 O4 C8 117.43(11)
C10 C1 N2 126.73(10)
C10 C1 C2 126.06(10)
N2 C1 C2 107.08(8)
N1 C2 C1 102.59(8)
N1 C2 C4 109.87(8)
C1 C2 C4 110.56(8)
N1 C3 N2 103.62(8)
N1 C3 C7 111.97(9)
N2 C3 C7 107.29(8)
O1 C4 O2 124.88(10)
O1 C4 C2 123.93(10)
O2 C4 C2 111.19(9)
O2 C5 C6 106.63(10)
O3 C7 O4 126.21(11)
O3 C7 C3 124.14(11)
O4 C7 C3 109.55(9)
O4 C8 C9 110.86(11)
C1 C10 C31 124.37(10)
C1 C10 C41 118.64(10)
C31 C10 C41 116.98(9)
C12 C11 N1 121.47(10)
C12 C11 C16 118.39(10)
N1 C11 C16 120.09(10)
C13 C12 C11 120.04(10)
C12 C13 C14 121.99(10)
C13 C14 C15 117.32(10)
C13 C14 C17 121.90(10)
C15 C14 C17 120.78(10)
C16 C15 C14 121.70(10)
C15 C16 C11 120.55(10)
C26 C21 C22 119.01(10)
C26 C21 N2 121.37(10)
C22 C21 N2 119.61(9)
C23 C22 C21 119.96(10)
C24 C23 C22 121.89(10)
C23 C24 C25 117.14(10)
C23 C24 C27 121.01(10)
C25 C24 C27 121.84(10)
C26 C25 C24 121.98(10)
C25 C26 C21 120.00(10)
C36 C31 C32 118.11(10)
C36 C31 C10 119.66(10)
C32 C31 C10 122.20(10)
C33 C32 C31 120.81(11)
C34 C33 C32 120.32(12)
C35 C34 C33 119.58(11)
C34 C35 C36 120.40(11)
C35 C36 C31 120.79(11)
C42 C41 C46 118.83(12)
C42 C41 C10 120.88(11)
C46 C41 C10 120.28(11)
C43 C42 C41 120.88(14)
C44 C43 C42 120.00(16)
C43 C44 C45 119.86(13)
C44 C45 C46 120.47(15)
C45 C46 C41 119.93(15)

loop_
_geom_bond_atom_site_label_1
_geom_bond_atom_site_label_2
_geom_bond_distance
N1 C11 1.3992(13)
N1 C3 1.4457(13)
N1 C2 1.4527(13)
N2 C1 1.4054(14)
N2 C21 1.4178(13)
N2 C3 1.4499(13)
O1 C4 1.2019(14)
O2 C4 1.3365(13)
O2 C5 1.4576(13)
O3 C7 1.1959(15)
O4 C7 1.3379(15)
O4 C8 1.4594(16)
C1 C10 1.3467(15)
C1 C2 1.5268(14)
C2 C4 1.5372(15)
C3 C7 1.5436(15)
C5 C6 1.5054(17)
C8 C9 1.485(2)
C10 C31 1.4890(15)
C10 C41 1.4950(15)
C11 C12 1.3976(15)
C11 C16 1.4019(15)
C12 C13 1.3922(15)
C13 C14 1.3926(16)
C14 C15 1.3940(16)
C14 C17 1.5105(15)
C15 C16 1.3848(15)
C21 C26 1.3900(15)
C21 C22 1.3920(15)
C22 C23 1.3903(16)
C23 C24 1.3892(16)
C24 C25 1.3912(16)
C24 C27 1.5099(15)
C25 C26 1.3876(15)
C31 C36 1.3984(16)
C31 C32 1.3996(16)
C32 C33 1.3920(17)
C33 C34 1.3871(19)
C34 C35 1.3816(19)
C35 C36 1.3943(16)
C41 C42 1.3900(18)
C41 C46 1.3988(18)
C42 C43 1.3870(18)
C43 C44 1.379(3)
C44 C45 1.386(3)
C45 C46 1.389(2)

loop_
_geom_hbond_atom_site_label_D
_geom_hbond_atom_site_label_H
_geom_hbond_atom_site_label_A
_geom_hbond_distance_DH
_geom_hbond_distance_HA
_geom_hbond_distance_DA
_geom_hbond_angle_DHA
_geom_hbond_site_symmetry_A
C27 H27B O1 0.98 2.71 3.2679(15) 116.9 3_755
C22 H22 O4 0.95 2.54 3.3423(14) 141.7 .
C32 H32 N2 0.95 2.53 3.0285(14) 112.8 .

loop_
_geom_torsion_atom_site_label_1
_geom_torsion_atom_site_label_2
_geom_torsion_atom_site_label_3
_geom_torsion_atom_site_label_4
_geom_torsion
C21 N2 C1 C10 54.52(16)
C3 N2 C1 C10 -151.34(11)
C21 N2 C1 C2 -129.40(10)
C3 N2 C1 C2 24.74(11)
C11 N1 C2 C1 -159.37(9)
C3 N1 C2 C1 -4.91(11)
C11 N1 C2 C4 83.03(12)
C3 N1 C2 C4 -122.51(9)
C10 C1 C2 N1 164.09(10)
N2 C1 C2 N1 -12.03(11)
C10 C1 C2 C4 -78.80(13)
N2 C1 C2 C4 105.08(9)
C11 N1 C3 N2 174.22(9)
C2 N1 C3 N2 19.29(11)
C11 N1 C3 C7 58.90(12)
C2 N1 C3 C7 -96.02(10)
C1 N2 C3 N1 -27.08(11)
C21 N2 C3 N1 128.25(10)
C1 N2 C3 C7 91.52(10)
C21 N2 C3 C7 -113.15(10)
C5 O2 C4 O1 6.91(15)
C5 O2 C4 C2 -172.46(8)
N1 C2 C4 O1 57.57(14)
C1 C2 C4 O1 -54.95(14)
N1 C2 C4 O2 -123.06(9)
C1 C2 C4 O2 124.42(9)
C4 O2 C5 C6 177.80(10)
C8 O4 C7 O3 5.25(18)
C8 O4 C7 C3 -171.34(10)
N1 C3 C7 O3 27.33(15)
N2 C3 C7 O3 -85.72(13)
N1 C3 C7 O4 -155.98(9)
N2 C3 C7 O4 90.96(10)
C7 O4 C8 C9 99.43(15)
N2 C1 C10 C31 3.51(18)
C2 C1 C10 C31 -171.85(10)
N2 C1 C10 C41 -175.48(10)
C2 C1 C10 C41 9.16(16)
C3 N1 C11 C12 -163.55(10)
C2 N1 C11 C12 -11.50(16)
C3 N1 C11 C16 19.01(15)
C2 N1 C11 C16 171.06(10)
N1 C11 C12 C13 -176.85(10)
C16 C11 C12 C13 0.63(16)
C11 C12 C13 C14 0.38(17)
C12 C13 C14 C15 -0.85(16)
C12 C13 C14 C17 178.36(10)
C13 C14 C15 C16 0.31(16)
C17 C14 C15 C16 -178.91(10)
C14 C15 C16 C11 0.70(17)
C12 C11 C16 C15 -1.16(16)
N1 C11 C16 C15 176.35(10)
C1 N2 C21 C26 12.59(15)
C3 N2 C21 C26 -138.48(10)
C1 N2 C21 C22 -168.12(10)
C3 N2 C21 C22 40.81(14)
C26 C21 C22 C23 1.37(15)
N2 C21 C22 C23 -177.94(9)
C21 C22 C23 C24 -1.34(17)
C22 C23 C24 C25 0.51(17)
C22 C23 C24 C27 -178.65(10)
C23 C24 C25 C26 0.25(17)
C27 C24 C25 C26 179.41(11)
C24 C25 C26 C21 -0.19(17)
C22 C21 C26 C25 -0.63(16)
N2 C21 C26 C25 178.66(10)
C1 C10 C31 C36 -147.14(11)
C41 C10 C31 C36 31.86(14)
C1 C10 C31 C32 34.86(16)
C41 C10 C31 C32 -146.13(11)
C36 C31 C32 C33 0.00(17)
C10 C31 C32 C33 178.02(10)
C31 C32 C33 C34 0.27(18)
C32 C33 C34 C35 -0.10(18)
C33 C34 C35 C36 -0.34(19)
C34 C35 C36 C31 0.61(18)
C32 C31 C36 C35 -0.43(17)
C10 C31 C36 C35 -178.51(10)
C1 C10 C41 C42 77.03(14)
C31 C10 C41 C42 -102.04(12)
C1 C10 C41 C46 -104.23(13)
C31 C10 C41 C46 76.70(14)
C46 C41 C42 C43 1.39(17)
C10 C41 C42 C43 -179.85(11)
C41 C42 C43 C44 0.35(19)
C42 C43 C44 C45 -1.5(2)
C43 C44 C45 C46 0.9(2)
C44 C45 C46 C41 0.9(2)
C42 C41 C46 C45 -2.01(18)
C10 C41 C46 C45 179.23(11)
